data_2215798
loop_
_publ_author_name
'Hai-Yan Liu'
'Ji-Cheng Ma'
'Jin Yang'

_publ_section_title
<i>catena</i>-Poly[[(2-amino-5-chlorobenzenesulfonato-\k^2^<i>N</i>,<i>O</i>)silver(I)]-\m-2,5-dimethylpyrazine-\k^2^<i>N</i>:<i>N</i>']
_journal_coeditor_code BT2528
_journal_issue 11
_journal_name_full 'Acta Crystallographica Section E'
_journal_page_first m2700
_journal_page_last m2700
_journal_paper_doi 10.1107/S1600536807048957
_journal_volume 63
_journal_year 2007
_chemical_formula_iupac '[Ag (C6 H5 Cl N O3 S) (C6 H8 N2)]'
_chemical_formula_moiety 'C12 H13 Ag Cl N3 O3 S'
_chemical_formula_sum 'C12 H13 Ag Cl N3 O3 S'
_chemical_formula_weight 422.63
_chemical_name_systematic
;
catena-Poly[[(2-amino-5-chlorobenzenesulfonato-\k^2^N,O)silver(I)]-\m-
2,5-dimethylpyrazine-\k^2^N:N']
;
_space_group_IT_number 33
_symmetry_cell_setting orthorhombic
_symmetry_space_group_name_Hall 'P 2c -2n'
_symmetry_space_group_name_H-M 'P n a 21'
_atom_sites_solution_hydrogens geom
_atom_sites_solution_primary direct
_atom_sites_solution_secondary difmap
_audit_creation_method SHELXL-97
_cell_angle_alpha 90.00
_cell_angle_beta 90.00
_cell_angle_gamma 90.00
_cell_formula_units_Z 4
_cell_length_a 14.671(3)
_cell_length_b 11.947(2)
_cell_length_c 8.2025(16)
_cell_measurement_reflns_used 10124
_cell_measurement_temperature 293(2)
_cell_measurement_theta_max 27.5
_cell_measurement_theta_min 3.0
_cell_volume 1437.7(5)
_computing_cell_refinement 'PROCESS-AUTO (Rigaku, 1998)'
_computing_data_collection 'PROCESS-AUTO (Rigaku, 1998)'
_computing_data_reduction 'PROCESS-AUTO (Rigaku, 1998)'
_computing_molecular_graphics 'SHELXTL-Plus (Sheldrick, 1990)'
_computing_publication_material 'SHELXL97 (Sheldrick, 1997)'
_computing_structure_refinement 'SHELXL97 (Sheldrick, 1997)'
_computing_structure_solution 'SHELXS97 (Sheldrick, 1997)'
_diffrn_ambient_temperature 293(2)
_diffrn_detector_area_resol_mean 10.0
_diffrn_measured_fraction_theta_full 0.995
_diffrn_measured_fraction_theta_max 0.995
_diffrn_measurement_device_type 'Rigaku R-AXIS RAPID'
_diffrn_measurement_method \w
_diffrn_radiation_monochromator graphite
_diffrn_radiation_source 'fine-focus sealed tube'
_diffrn_radiation_type MoK\a
_diffrn_radiation_wavelength 0.71073
_diffrn_reflns_av_R_equivalents 0.0342
_diffrn_reflns_av_sigmaI/netI 0.0309
_diffrn_reflns_limit_h_max 19
_diffrn_reflns_limit_h_min -18
_diffrn_reflns_limit_k_max 15
_diffrn_reflns_limit_k_min -15
_diffrn_reflns_limit_l_max 8
_diffrn_reflns_limit_l_min -10
_diffrn_reflns_number 11475
_diffrn_reflns_theta_full 27.48
_diffrn_reflns_theta_max 27.48
_diffrn_reflns_theta_min 3.01
_exptl_absorpt_coefficient_mu 1.745
_exptl_absorpt_correction_T_max 0.906
_exptl_absorpt_correction_T_min 0.653
_exptl_absorpt_correction_type multi-scan
_exptl_absorpt_process_details '(ABSCOR; Higashi, 1995)'
_exptl_crystal_colour colorless
_exptl_crystal_density_diffrn 1.953
_exptl_crystal_density_method 'not measured'
_exptl_crystal_description platelet
_exptl_crystal_F_000 840
_exptl_crystal_size_max 0.319
_exptl_crystal_size_mid 0.225
_exptl_crystal_size_min 0.056
_refine_diff_density_max 0.367
_refine_diff_density_min -0.334
_refine_ls_abs_structure_details 'Flack (1983), 1172 Friedel pairs'
_refine_ls_abs_structure_Flack -0.03(3)
_refine_ls_extinction_method none
_refine_ls_goodness_of_fit_ref 1.053
_refine_ls_hydrogen_treatment mixed
_refine_ls_matrix_type full
_refine_ls_number_parameters 200
_refine_ls_number_reflns 2935
_refine_ls_number_restraints 4
_refine_ls_restrained_S_all 1.053
_refine_ls_R_factor_all 0.0304
_refine_ls_R_factor_gt 0.0254
_refine_ls_shift/su_max 0.001
_refine_ls_shift/su_mean 0.000
_refine_ls_structure_factor_coef Fsqd
_refine_ls_weighting_details 'calc w=1/[\s^2^(Fo^2^)+(0.0213P)^2^+0.3336P] where P=(Fo^2^+2Fc^2^)/3'
_refine_ls_weighting_scheme calc
_refine_ls_wR_factor_gt 0.0509
_refine_ls_wR_factor_ref 0.0527
_reflns_number_gt 2638
_reflns_number_total 2935
_reflns_threshold_expression I>2\s(I)
_cod_data_source_file bt2528.cif
_cod_data_source_block I
_cod_database_code 2215798
_cod_database_fobs_code 2215798

loop_
_symmetry_equiv_pos_as_xyz
'x, y, z'
'-x, -y, z+1/2'
'-x+1/2, y+1/2, z+1/2'
'x+1/2, -y+1/2, z'

loop_
_atom_site_type_symbol
_atom_site_label
_atom_site_fract_x
_atom_site_fract_y
_atom_site_fract_z
_atom_site_U_iso_or_equiv
_atom_site_adp_type
_atom_site_calc_flag
_atom_site_refinement_flags
_atom_site_occupancy
Ag Ag1 0.243272(14) 0.646505(19) 0.76476(5) 0.03722(8) Uani d . 1
S S1 0.07812(5) 0.76842(6) 1.01266(12) 0.03172(17) Uani d . 1
Cl Cl1 0.08916(7) 0.48754(8) 1.52741(16) 0.0547(3) Uani d . 1
O O3 0.08442(16) 0.7030(2) 0.8637(3) 0.0456(6) Uani d . 1
O O1 -0.01398(14) 0.77287(18) 1.0795(3) 0.0389(6) Uani d . 1
N N2 0.24774(17) 0.7932(2) 0.5917(4) 0.0280(6) Uani d . 1
C C10 0.3268(2) 0.8382(3) 0.5426(4) 0.0305(7) Uani d . 1
N N1 0.28661(17) 0.7479(2) 1.0269(4) 0.0348(6) Uani d D 1
O O2 0.12086(18) 0.87723(19) 1.0001(4) 0.0523(8) Uani d . 1
C C1 0.14351(19) 0.6928(2) 1.1575(4) 0.0261(6) Uani d . 1
C C6 0.23964(19) 0.6899(3) 1.1469(4) 0.0291(7) Uani d . 1
C C7 0.1702(2) 0.8401(3) 0.5413(4) 0.0312(7) Uani d . 1
H H7 0.1152 0.8104 0.5772 0.037 Uiso calc R 1
C C2 0.09859(17) 0.6303(2) 1.2728(6) 0.0287(6) Uani d . 1
H H2 0.0353 0.6322 1.2789 0.034 Uiso calc R 1
C C3 0.1481(2) 0.5643(3) 1.3803(4) 0.0316(7) Uani d . 1
C C4 0.2415(2) 0.5588(3) 1.3718(5) 0.0355(8) Uani d . 1
H H4 0.2737 0.5136 1.4439 0.043 Uiso calc R 1
C C5 0.28739(18) 0.6210(2) 1.2549(7) 0.0340(7) Uani d . 1
H H5 0.3506 0.6169 1.2485 0.041 Uiso calc R 1
C C11 0.4135(2) 0.7864(3) 0.5991(6) 0.0501(10) Uani d . 1
H H11A 0.4174 0.7917 0.7157 0.075 Uiso calc R 1
H H11B 0.4641 0.8250 0.5508 0.075 Uiso calc R 1
H H11C 0.4148 0.7091 0.5673 0.075 Uiso calc R 1
C C8 0.1686(2) 0.9322(3) 0.4367(4) 0.0280(7) Uani d . 1
N N3 0.24766(18) 0.9781(2) 0.3873(4) 0.0288(6) Uani d . 1
C C12 0.0810(2) 0.9820(3) 0.3801(6) 0.0438(9) Uani d . 1
H H12A 0.0731 1.0544 0.4291 0.066 Uiso calc R 1
H H12B 0.0314 0.9342 0.4113 0.066 Uiso calc R 1
H H12C 0.0821 0.9896 0.2636 0.066 Uiso calc R 1
C C9 0.3255(2) 0.9311(3) 0.4415(4) 0.0335(8) Uani d . 1
H H9 0.3807 0.9624 0.4097 0.040 Uiso calc R 1
H HN1 0.3438(7) 0.752(2) 1.029(4) 0.027(8) Uiso d D 1
H HN2 0.272(2) 0.8154(13) 1.015(8) 0.070(16) Uiso d D 1

loop_
_atom_site_aniso_label
_atom_site_aniso_U_11
_atom_site_aniso_U_22
_atom_site_aniso_U_33
_atom_site_aniso_U_12
_atom_site_aniso_U_13
_atom_site_aniso_U_23
Ag1 0.04065(13) 0.03172(11) 0.03929(14) 0.00103(10) 0.0046(2) 0.01531(14)
S1 0.0169(3) 0.0350(4) 0.0432(5) 0.0006(3) 0.0003(4) 0.0113(4)
Cl1 0.0565(6) 0.0521(5) 0.0554(6) 0.0058(4) 0.0073(5) 0.0249(5)
O3 0.0299(13) 0.0725(19) 0.0345(14) 0.0059(12) -0.0044(11) 0.0053(13)
O1 0.0198(10) 0.0398(13) 0.0572(18) 0.0037(9) 0.0060(10) 0.0130(11)
N2 0.0311(13) 0.0232(13) 0.0299(15) -0.0038(11) 0.0025(12) 0.0020(11)
C10 0.0270(15) 0.0314(17) 0.0332(19) -0.0036(12) -0.0011(14) 0.0031(13)
N1 0.0170(12) 0.0399(17) 0.0477(19) -0.0027(11) 0.0030(14) -0.0003(15)
O2 0.0325(13) 0.0378(15) 0.087(2) -0.0034(10) 0.0017(15) 0.0254(15)
C1 0.0207(14) 0.0237(15) 0.0340(18) 0.0016(12) -0.0033(13) -0.0013(12)
C6 0.0209(14) 0.0313(16) 0.0353(18) -0.0039(13) 0.0010(14) -0.0038(13)
C7 0.0286(16) 0.0260(16) 0.039(2) -0.0036(13) 0.0015(15) 0.0016(13)
C2 0.0229(11) 0.0259(13) 0.0374(17) -0.0007(10) 0.000(2) -0.0027(15)
C3 0.0365(17) 0.0261(16) 0.0322(18) 0.0014(13) -0.0031(15) 0.0021(13)
C4 0.0373(18) 0.0335(18) 0.0358(19) 0.0115(14) -0.0049(16) -0.0030(15)
C5 0.0207(12) 0.0389(16) 0.0424(18) 0.0078(11) -0.008(2) -0.007(2)
C11 0.0356(19) 0.052(2) 0.063(3) 0.0027(16) -0.0062(19) 0.0296(19)
C8 0.0298(15) 0.0229(16) 0.0314(17) 0.0013(13) -0.0028(13) -0.0026(12)
N3 0.0326(14) 0.0246(13) 0.0293(15) -0.0002(11) 0.0032(12) 0.0032(11)
C12 0.0335(18) 0.038(2) 0.060(3) 0.0036(15) -0.0027(18) 0.0071(17)
C9 0.0277(15) 0.0351(19) 0.038(2) -0.0035(14) 0.0037(15) 0.0085(14)

loop_
_atom_type_symbol
_atom_type_description
_atom_type_scat_dispersion_real
_atom_type_scat_dispersion_imag
_atom_type_scat_source
C C 0.0033 0.0016 'International Tables Vol C Tables 4.2.6.8 and 6.1.1.4'
H H 0.0000 0.0000 'International Tables Vol C Tables 4.2.6.8 and 6.1.1.4'
N N 0.0061 0.0033 'International Tables Vol C Tables 4.2.6.8 and 6.1.1.4'
O O 0.0106 0.0060 'International Tables Vol C Tables 4.2.6.8 and 6.1.1.4'
S S 0.1246 0.1234 'International Tables Vol C Tables 4.2.6.8 and 6.1.1.4'
Cl Cl 0.1484 0.1585 'International Tables Vol C Tables 4.2.6.8 and 6.1.1.4'
Ag Ag -0.8971 1.1015 'International Tables Vol C Tables 4.2.6.8 and 6.1.1.4'

loop_
_geom_angle_atom_site_label_1
_geom_angle_atom_site_label_2
_geom_angle_atom_site_label_3
_geom_angle_site_symmetry_1
_geom_angle_site_symmetry_3
_geom_angle
N3 Ag1 N2 3_545 . 166.54(11)
N3 Ag1 N1 3_545 . 91.92(10)
N2 Ag1 N1 . . 98.89(10)
N3 Ag1 O3 3_545 . 98.52(9)
N2 Ag1 O3 . . 91.20(9)
N1 Ag1 O3 . . 80.45(8)
O2 S1 O3 . . 113.29(18)
O2 S1 O1 . . 113.28(15)
O3 S1 O1 . . 113.24(15)
O2 S1 C1 . . 105.71(16)
O3 S1 C1 . . 104.77(15)
O1 S1 C1 . . 105.53(15)
S1 O3 Ag1 . . 117.81(13)
C7 N2 C10 . . 118.4(3)
C7 N2 Ag1 . . 119.8(2)
C10 N2 Ag1 . . 121.7(2)
N2 C10 C9 . . 119.2(3)
N2 C10 C11 . . 118.6(3)
C9 C10 C11 . . 122.1(3)
C6 N1 Ag1 . . 103.7(2)
C6 N1 HN1 . . 120(2)
Ag1 N1 HN1 . . 107(2)
C6 N1 HN2 . . 116(4)
Ag1 N1 HN2 . . 107(4)
HN1 N1 HN2 . . 102.0(15)
C2 C1 C6 . . 120.5(3)
C2 C1 S1 . . 118.6(2)
C6 C1 S1 . . 120.8(3)
N1 C6 C5 . . 119.7(3)
N1 C6 C1 . . 121.8(3)
C5 C6 C1 . . 118.4(3)
N2 C7 C8 . . 122.4(3)
N2 C7 H7 . . 118.8
C8 C7 H7 . . 118.8
C1 C2 C3 . . 119.7(3)
C1 C2 H2 . . 120.2
C3 C2 H2 . . 120.2
C4 C3 C2 . . 121.2(3)
C4 C3 Cl1 . . 120.3(3)
C2 C3 Cl1 . . 118.5(3)
C3 C4 C5 . . 119.6(3)
C3 C4 H4 . . 120.2
C5 C4 H4 . . 120.2
C4 C5 C6 . . 120.7(3)
C4 C5 H5 . . 119.7
C6 C5 H5 . . 119.7
C10 C11 H11A . . 109.5
C10 C11 H11B . . 109.5
H11A C11 H11B . . 109.5
C10 C11 H11C . . 109.5
H11A C11 H11C . . 109.5
H11B C11 H11C . . 109.5
N3 C8 C7 . . 119.5(3)
N3 C8 C12 . . 119.2(3)
C7 C8 C12 . . 121.4(3)
C8 N3 C9 . . 117.5(3)
C8 N3 Ag1 . 3_554 123.3(2)
C9 N3 Ag1 . 3_554 118.0(2)
C8 C12 H12A . . 109.5
C8 C12 H12B . . 109.5
H12A C12 H12B . . 109.5
C8 C12 H12C . . 109.5
H12A C12 H12C . . 109.5
H12B C12 H12C . . 109.5
N3 C9 C10 . . 122.9(3)
N3 C9 H9 . . 118.5
C10 C9 H9 . . 118.5

loop_
_geom_bond_atom_site_label_1
_geom_bond_atom_site_label_2
_geom_bond_site_symmetry_2
_geom_bond_distance
Ag1 N3 3_545 2.253(3)
Ag1 N2 . 2.256(3)
Ag1 N1 . 2.549(3)
Ag1 O3 . 2.559(2)
S1 O2 . 1.447(2)
S1 O3 . 1.453(3)
S1 O1 . 1.459(2)
S1 C1 . 1.774(3)
Cl1 C3 . 1.746(3)
N2 C7 . 1.334(4)
N2 C10 . 1.341(4)
C10 C9 . 1.385(4)
C10 C11 . 1.488(5)
N1 C6 . 1.387(5)
N1 HN1 . 0.841(10)
N1 HN2 . 0.840(10)
C1 C2 . 1.374(5)
C1 C6 . 1.413(4)
C6 C5 . 1.397(6)
C7 C8 . 1.396(4)
C7 H7 . 0.9300
C2 C3 . 1.388(5)
C2 H2 . 0.9300
C3 C4 . 1.372(5)
C4 C5 . 1.388(6)
C4 H4 . 0.9300
C5 H5 . 0.9300
C11 H11A . 0.9600
C11 H11B . 0.9600
C11 H11C . 0.9600
C8 N3 . 1.345(4)
C8 C12 . 1.491(4)
N3 C9 . 1.347(4)
N3 Ag1 3_554 2.253(3)
C12 H12A . 0.9600
C12 H12B . 0.9600
C12 H12C . 0.9600
C9 H9 . 0.9300

loop_
_geom_hbond_atom_site_label_D
_geom_hbond_atom_site_label_H
_geom_hbond_atom_site_label_A
_geom_hbond_site_symmetry_A
_geom_hbond_distance_DH
_geom_hbond_distance_HA
_geom_hbond_distance_DA
_geom_hbond_angle_DHA
N1 HN1 O1 4_565 0.841(10) 2.146(12) 2.968(3) 165(3)
N1 HN2 O2 . 0.840(10) 2.34(3) 2.890(4) 124(3)

loop_
_geom_torsion_atom_site_label_1
_geom_torsion_atom_site_label_2
_geom_torsion_atom_site_label_3
_geom_torsion_atom_site_label_4
_geom_torsion_site_symmetry_1
_geom_torsion_site_symmetry_4
_geom_torsion
O2 S1 O3 Ag1 . . 63.33(19)
O1 S1 O3 Ag1 . . -165.89(13)
C1 S1 O3 Ag1 . . -51.40(18)
N3 Ag1 O3 S1 3_545 . 92.60(17)
N2 Ag1 O3 S1 . . -96.73(17)
N1 Ag1 O3 S1 . . 2.08(16)
N3 Ag1 N2 C7 3_545 . 113.6(4)
N1 Ag1 N2 C7 . . -103.3(2)
O3 Ag1 N2 C7 . . -22.8(3)
N3 Ag1 N2 C10 3_545 . -69.3(5)
N1 Ag1 N2 C10 . . 73.8(3)
O3 Ag1 N2 C10 . . 154.3(3)
C7 N2 C10 C9 . . -0.2(5)
Ag1 N2 C10 C9 . . -177.4(2)
C7 N2 C10 C11 . . 179.7(3)
Ag1 N2 C10 C11 . . 2.6(4)
N3 Ag1 N1 C6 3_545 . -40.2(2)
N2 Ag1 N1 C6 . . 147.8(2)
O3 Ag1 N1 C6 . . 58.1(2)
O2 S1 C1 C2 . . 136.8(3)
O3 S1 C1 C2 . . -103.3(3)
O1 S1 C1 C2 . . 16.5(3)
O2 S1 C1 C6 . . -48.0(3)
O3 S1 C1 C6 . . 71.9(3)
O1 S1 C1 C6 . . -168.3(3)
Ag1 N1 C6 C5 . . 108.1(3)
Ag1 N1 C6 C1 . . -67.9(3)
C2 C1 C6 N1 . . 176.9(3)
S1 C1 C6 N1 . . 1.8(5)
C2 C1 C6 C5 . . 0.8(5)
S1 C1 C6 C5 . . -174.3(3)
C10 N2 C7 C8 . . 1.6(5)
Ag1 N2 C7 C8 . . 178.8(2)
C6 C1 C2 C3 . . 0.4(5)
S1 C1 C2 C3 . . 175.6(3)
C1 C2 C3 C4 . . -1.1(5)
C1 C2 C3 Cl1 . . 179.1(3)
C2 C3 C4 C5 . . 0.7(5)
Cl1 C3 C4 C5 . . -179.5(3)
C3 C4 C5 C6 . . 0.5(6)
N1 C6 C5 C4 . . -177.4(3)
C1 C6 C5 C4 . . -1.3(5)
N2 C7 C8 N3 . . -1.8(5)
N2 C7 C8 C12 . . 179.0(3)
C7 C8 N3 C9 . . 0.5(5)
C12 C8 N3 C9 . . 179.7(3)
C7 C8 N3 Ag1 . 3_554 -166.4(2)
C12 C8 N3 Ag1 . 3_554 12.8(4)
C8 N3 C9 C10 . . 0.9(5)
Ag1 N3 C9 C10 3_554 . 168.5(3)
N2 C10 C9 N3 . . -1.1(5)
C11 C10 C9 N3 . . 179.0(4)
